data_7111223
loop_
_publ_author_name
'Bauer, Tillmann'
'Schulz, Stephan'
'Nieger, Martin'
'Krossing, Ingo'

_publ_section_title
;
 Synthesis and single crystal X-ray structure of the first imido analog of
 an eight-membered aluminophosphinate heterocycleElectronic supplementary
 data (ESI) available: preparation and spectroscopic data of 1,
 crystallographic data of 1, xyz-coordinates and absolute energies of all
 computed species. See http://www.rsc.org/suppdata/cc/b2/b203590a/
;
_journal_issue 13
_journal_name_full 'Chemical Communications'
_journal_page_first 1422
_journal_paper_doi 10.1039/b203590a
_journal_year 2002
_chemical_formula_moiety 'C16 H44 Al2 N4 P2'
_chemical_formula_sum 'C16 H44 Al2 N4 P2'
_chemical_formula_weight 408.45
_chemical_name_systematic
; 
? 
;
_space_group_IT_number 14
_symmetry_cell_setting monoclinic
_symmetry_Int_Tables_number 14
_symmetry_space_group_name_Hall '-P 2ybc'
_symmetry_space_group_name_H-M 'P 1 21/c 1'
_atom_sites_solution_hydrogens geom
_atom_sites_solution_primary direct
_atom_sites_solution_secondary difmap
_audit_creation_method SHELXL-97
_cell_angle_alpha 90.00
_cell_angle_beta 109.501(2)
_cell_angle_gamma 90.00
_cell_formula_units_Z 2
_cell_length_a 11.5332(6)
_cell_length_b 9.4303(5)
_cell_length_c 12.2830(8)
_cell_measurement_reflns_used 2173
_cell_measurement_temperature 123(2)
_cell_measurement_theta_max 27.5
_cell_measurement_theta_min 1
_cell_volume 1259.28(13)
_computing_cell_refinement DENZO-SMN
_computing_data_collection Collect
_computing_data_reduction DENZO-SMN
_computing_molecular_graphics XP
_computing_publication_material 'SHELXL-97 (Sheldrick, 1997)'
_computing_structure_refinement 'SHELXL-97 (Sheldrick, 1997)'
_computing_structure_solution 'SHELXS-97 (Sheldrick, 1990)'
_diffrn_ambient_temperature 123(2)
_diffrn_measured_fraction_theta_full 0.998
_diffrn_measured_fraction_theta_max 0.998
_diffrn_measurement_device_type 'Nonius KappaCCD'
_diffrn_measurement_method 'rotation in phi and omega, 2 deg.'
_diffrn_radiation_monochromator graphite
_diffrn_radiation_source 'fine-focus sealed tube'
_diffrn_radiation_type MoK\a
_diffrn_radiation_wavelength 0.71073
_diffrn_reflns_av_R_equivalents 0.0274
_diffrn_reflns_av_sigmaI/netI 0.0466
_diffrn_reflns_limit_h_max 13
_diffrn_reflns_limit_h_min -13
_diffrn_reflns_limit_k_max 10
_diffrn_reflns_limit_k_min -11
_diffrn_reflns_limit_l_max 12
_diffrn_reflns_limit_l_min -14
_diffrn_reflns_number 5688
_diffrn_reflns_theta_full 25.00
_diffrn_reflns_theta_max 25.00
_diffrn_reflns_theta_min 2.79
_diffrn_standards_decay_% none
_exptl_absorpt_coefficient_mu 0.249
_exptl_absorpt_correction_type none
_exptl_crystal_colour colorless
_exptl_crystal_density_diffrn 1.077
_exptl_crystal_density_meas ?
_exptl_crystal_density_method 'not measured'
_exptl_crystal_description plates
_exptl_crystal_F_000 448
_exptl_crystal_size_max 0.40
_exptl_crystal_size_mid 0.30
_exptl_crystal_size_min 0.15
_refine_diff_density_max 0.413
_refine_diff_density_min -0.308
_refine_diff_density_rms 0.052
_refine_ls_extinction_method none
_refine_ls_goodness_of_fit_ref 1.045
_refine_ls_hydrogen_treatment mixed
_refine_ls_matrix_type full
_refine_ls_number_parameters 117
_refine_ls_number_reflns 2221
_refine_ls_number_restraints 9
_refine_ls_restrained_S_all 1.057
_refine_ls_R_factor_all 0.0486
_refine_ls_R_factor_gt 0.0351
_refine_ls_shift/su_max 0.000
_refine_ls_shift/su_mean 0.000
_refine_ls_structure_factor_coef Fsqd
_refine_ls_weighting_details 'calc w=1/[\s^2^(Fo^2^)+(0.0481P)^2^+0.2081P] where P=(Fo^2^+2Fc^2^)/3'
_refine_ls_weighting_scheme calc
_refine_ls_wR_factor_gt 0.0908
_refine_ls_wR_factor_ref 0.0954
_reflns_number_gt 1739
_reflns_number_total 2221
_reflns_threshold_expression >2sigma(I)
_cod_data_source_file b203590asup1.cif
_cod_data_source_block schu113_compound_1
_cod_depositor_comments
;
The following automatic conversions were performed:

'_exptl_crystal_density_meas' value 'none' was changed to '?' - the
value is perceived as not measured.

Automatic conversion script
Id: cif_fix_values 3008 2015-01-20 13:52:24Z robertas 
;
_cod_original_cell_volume 1259.28(12)
_cod_original_sg_symbol_H-M P2(1)/c
_cod_database_code 7111223

loop_
_symmetry_equiv_pos_as_xyz
'x, y, z'
'-x, y+1/2, -z+1/2'
'-x, -y, -z'
'x, -y-1/2, z-1/2'

loop_
_atom_site_label
_atom_site_type_symbol
_atom_site_fract_x
_atom_site_fract_y
_atom_site_fract_z
_atom_site_U_iso_or_equiv
_atom_site_adp_type
_atom_site_occupancy
_atom_site_symmetry_multiplicity
_atom_site_calc_flag
_atom_site_refinement_flags
_atom_site_disorder_assembly
_atom_site_disorder_group
P1 P 0.16860(5) 0.62938(5) 0.56803(4) 0.02321(17) Uani 1 1 d D . .
H1P H 0.1736(17) 0.6678(18) 0.4618(13) 0.028 Uiso 1 1 d D . .
Al1 Al 0.10002(6) 0.35079(6) 0.42040(5) 0.02243(18) Uani 1 1 d D . .
N1 N 0.15014(16) 0.46025(16) 0.55769(14) 0.0242(4) Uani 1 1 d D . .
H1N H 0.1481(19) 0.424(2) 0.6182(15) 0.029 Uiso 1 1 d D . .
N2 N 0.06282(16) 0.70907(17) 0.60153(15) 0.0271(4) Uani 1 1 d D . .
H2N H 0.0807(19) 0.7878(18) 0.6253(18) 0.033 Uiso 1 1 d D . .
C1 C 0.32084(19) 0.6842(2) 0.66101(18) 0.0287(5) Uani 1 1 d . . .
C2 C 0.3366(2) 0.8430(2) 0.6419(2) 0.0389(6) Uani 1 1 d . . .
H2A H 0.2762 0.8973 0.6651 0.058 Uiso 1 1 calc R . .
H2B H 0.3237 0.8602 0.5600 0.058 Uiso 1 1 calc R . .
H2C H 0.4198 0.8728 0.6884 0.058 Uiso 1 1 calc R . .
C3 C 0.4155(2) 0.5987(2) 0.6266(2) 0.0466(7) Uani 1 1 d . . .
H3A H 0.4057 0.4977 0.6400 0.070 Uiso 1 1 calc R . .
H3B H 0.4985 0.6293 0.6732 0.070 Uiso 1 1 calc R . .
H3C H 0.4032 0.6144 0.5447 0.070 Uiso 1 1 calc R . .
C4 C 0.3330(2) 0.6564(3) 0.7878(2) 0.0499(7) Uani 1 1 d . . .
H4A H 0.2720 0.7132 0.8081 0.075 Uiso 1 1 calc R . .
H4B H 0.4158 0.6827 0.8380 0.075 Uiso 1 1 calc R . .
H4C H 0.3189 0.5556 0.7982 0.075 Uiso 1 1 calc R . .
C5 C 0.0987(2) 0.4756(2) 0.28991(17) 0.0309(5) Uani 1 1 d D . .
H5A H 0.0440 0.5576 0.2863 0.037 Uiso 1 1 calc R . .
H5B H 0.1827 0.5123 0.3031 0.037 Uiso 1 1 calc R . .
C6 C 0.0540(3) 0.3952(2) 0.17459(19) 0.0454(7) Uani 1 1 d D . .
H6A H 0.0540 0.4593 0.1118 0.068 Uiso 1 1 calc R . .
H6B H -0.0296 0.3599 0.1610 0.068 Uiso 1 1 calc R . .
H6C H 0.1091 0.3151 0.1775 0.068 Uiso 1 1 calc R . .
C7 C 0.2040(2) 0.1802(2) 0.4362(2) 0.0345(5) Uani 1 1 d D . .
H7A H 0.2113 0.1324 0.5100 0.041 Uiso 0.605(8) 1 calc PR A 1
H7B H 0.1630 0.1137 0.3727 0.041 Uiso 0.605(8) 1 calc PR A 1
H7C H 0.1725 0.1071 0.4770 0.041 Uiso 0.395(8) 1 calc PR A 2
H7D H 0.1917 0.1436 0.3576 0.041 Uiso 0.395(8) 1 calc PR A 2
C8 C 0.3336(3) 0.2131(4) 0.4338(4) 0.0429(12) Uiso 0.605(8) 1 d PD A 1
H8A H 0.3806 0.1248 0.4422 0.064 Uiso 0.605(8) 1 calc PR A 1
H8B H 0.3756 0.2775 0.4974 0.064 Uiso 0.605(8) 1 calc PR A 1
H8C H 0.3274 0.2581 0.3601 0.064 Uiso 0.605(8) 1 calc PR A 1
C8' C 0.3370(5) 0.1933(7) 0.4961(7) 0.0429(12) Uiso 0.39 1 d PD A 2
H8'1 H 0.3761 0.1004 0.4987 0.064 Uiso 0.395(8) 1 calc PR A 2
H8'2 H 0.3521 0.2274 0.5750 0.064 Uiso 0.395(8) 1 calc PR A 2
H8'3 H 0.3717 0.2607 0.4546 0.064 Uiso 0.395(8) 1 calc PR A 2

loop_
_atom_site_aniso_label
_atom_site_aniso_U_11
_atom_site_aniso_U_22
_atom_site_aniso_U_33
_atom_site_aniso_U_23
_atom_site_aniso_U_13
_atom_site_aniso_U_12
P1 0.0240(3) 0.0223(3) 0.0215(3) -0.0005(2) 0.0051(2) -0.0007(2)
Al1 0.0251(4) 0.0194(3) 0.0234(4) -0.0001(2) 0.0089(3) 0.0005(2)
N1 0.0297(10) 0.0226(9) 0.0201(10) 0.0034(7) 0.0083(8) -0.0006(7)
N2 0.0278(10) 0.0187(9) 0.0350(10) -0.0079(7) 0.0107(8) -0.0039(8)
C1 0.0246(12) 0.0293(11) 0.0286(12) -0.0009(9) 0.0042(9) -0.0034(9)
C2 0.0368(14) 0.0333(12) 0.0454(15) -0.0055(10) 0.0120(12) -0.0094(10)
C3 0.0246(13) 0.0428(14) 0.0678(19) -0.0058(12) 0.0093(12) 0.0003(11)
C4 0.0470(16) 0.0599(16) 0.0293(14) 0.0050(11) -0.0053(12) -0.0123(13)
C5 0.0421(14) 0.0268(11) 0.0253(12) -0.0029(8) 0.0134(11) -0.0029(10)
C6 0.077(2) 0.0344(13) 0.0262(13) -0.0041(10) 0.0192(13) -0.0040(13)
C7 0.0328(13) 0.0290(11) 0.0440(14) -0.0022(10) 0.0160(11) 0.0001(10)

loop_
_atom_type_symbol
_atom_type_description
_atom_type_scat_dispersion_real
_atom_type_scat_dispersion_imag
_atom_type_scat_source
C C 0.0033 0.0016 'International Tables Vol C Tables 4.2.6.8 and 6.1.1.4'
H H 0.0000 0.0000 'International Tables Vol C Tables 4.2.6.8 and 6.1.1.4'
N N 0.0061 0.0033 'International Tables Vol C Tables 4.2.6.8 and 6.1.1.4'
Al Al 0.0645 0.0514 'International Tables Vol C Tables 4.2.6.8 and 6.1.1.4'
P P 0.1023 0.0942 'International Tables Vol C Tables 4.2.6.8 and 6.1.1.4'

loop_
_geom_angle_atom_site_label_1
_geom_angle_atom_site_label_2
_geom_angle_atom_site_label_3
_geom_angle
_geom_angle_site_symmetry_1
_geom_angle_site_symmetry_3
N2 P1 N1 113.21(9) . .
N2 P1 C1 111.34(9) . .
N1 P1 C1 113.91(9) . .
N2 P1 H1P 113.5(8) . .
N1 P1 H1P 103.5(7) . .
C1 P1 H1P 100.6(8) . .
N2 Al1 N1 106.42(8) 3_566 .
N2 Al1 C7 108.17(8) 3_566 .
N1 Al1 C7 111.15(9) . .
N2 Al1 C5 108.81(9) 3_566 .
N1 Al1 C5 108.26(8) . .
C7 Al1 C5 113.76(9) . .
P1 N1 Al1 127.11(10) . .
P1 N1 H1N 112.6(15) . .
Al1 N1 H1N 118.9(15) . .
P1 N2 Al1 129.00(10) . 3_566
P1 N2 H2N 113.9(15) . .
Al1 N2 H2N 116.9(15) 3_566 .
C3 C1 C2 109.91(18) . .
C3 C1 C4 111.02(19) . .
C2 C1 C4 110.18(18) . .
C3 C1 P1 107.82(15) . .
C2 C1 P1 108.61(15) . .
C4 C1 P1 109.23(15) . .
C1 C2 H2A 109.5 . .
C1 C2 H2B 109.5 . .
H2A C2 H2B 109.5 . .
C1 C2 H2C 109.5 . .
H2A C2 H2C 109.5 . .
H2B C2 H2C 109.5 . .
C1 C3 H3A 109.5 . .
C1 C3 H3B 109.5 . .
H3A C3 H3B 109.5 . .
C1 C3 H3C 109.5 . .
H3A C3 H3C 109.5 . .
H3B C3 H3C 109.5 . .
C1 C4 H4A 109.5 . .
C1 C4 H4B 109.5 . .
H4A C4 H4B 109.5 . .
C1 C4 H4C 109.5 . .
H4A C4 H4C 109.5 . .
H4B C4 H4C 109.5 . .
C6 C5 Al1 111.21(14) . .
C6 C5 H5A 109.4 . .
Al1 C5 H5A 109.4 . .
C6 C5 H5B 109.4 . .
Al1 C5 H5B 109.4 . .
H5A C5 H5B 108.0 . .
C5 C6 H6A 109.5 . .
C5 C6 H6B 109.5 . .
H6A C6 H6B 109.5 . .
C5 C6 H6C 109.5 . .
H6A C6 H6C 109.5 . .
H6B C6 H6C 109.5 . .
C8' C7 C8 29.8(3) . .
C8' C7 Al1 118.6(3) . .
C8 C7 Al1 113.31(19) . .
C8' C7 H7A 79.9 . .
C8 C7 H7A 108.9 . .
Al1 C7 H7A 108.9 . .
C8' C7 H7B 126.3 . .
C8 C7 H7B 108.9 . .
Al1 C7 H7B 108.9 . .
H7A C7 H7B 107.7 . .
C8' C7 H7C 107.7 . .
C8 C7 H7C 132.4 . .
Al1 C7 H7C 107.7 . .
H7A C7 H7C 32.1 . .
H7B C7 H7C 78.4 . .
C8' C7 H7D 107.7 . .
C8 C7 H7D 82.8 . .
Al1 C7 H7D 107.7 . .
H7A C7 H7D 132.4 . .
H7B C7 H7D 30.1 . .
H7C C7 H7D 107.1 . .
C7 C8 H8A 109.5 . .
C7 C8 H8B 109.5 . .
H8A C8 H8B 109.5 . .
C7 C8 H8C 109.5 . .
H8A C8 H8C 109.5 . .
H8B C8 H8C 109.5 . .
C7 C8' H8'1 109.5 . .
C7 C8' H8'2 109.5 . .
H8'1 C8' H8'2 109.5 . .
C7 C8' H8'3 109.5 . .
H8'1 C8' H8'3 109.5 . .
H8'2 C8' H8'3 109.5 . .

loop_
_geom_bond_atom_site_label_1
_geom_bond_atom_site_label_2
_geom_bond_distance
_geom_bond_site_symmetry_2
P1 N2 1.5993(17) .
P1 N1 1.6085(16) .
P1 C1 1.821(2) .
P1 H1P 1.374(14) .
Al1 N2 1.8922(18) 3_566
Al1 N1 1.8954(17) .
Al1 C7 1.977(2) .
Al1 C5 1.985(2) .
N1 H1N 0.826(15) .
N2 Al1 1.8922(18) 3_566
N2 H2N 0.799(15) .
C1 C3 1.526(3) .
C1 C2 1.536(3) .
C1 C4 1.539(3) .
C2 H2A 0.9800 .
C2 H2B 0.9800 .
C2 H2C 0.9800 .
C3 H3A 0.9800 .
C3 H3B 0.9800 .
C3 H3C 0.9800 .
C4 H4A 0.9800 .
C4 H4B 0.9800 .
C4 H4C 0.9800 .
C5 C6 1.536(3) .
C5 H5A 0.9900 .
C5 H5B 0.9900 .
C6 H6A 0.9800 .
C6 H6B 0.9800 .
C6 H6C 0.9800 .
C7 C8' 1.469(6) .
C7 C8 1.537(4) .
C7 H7A 0.9900 .
C7 H7B 0.9900 .
C7 H7C 0.9900 .
C7 H7D 0.9900 .
C8 H8A 0.9800 .
C8 H8B 0.9800 .
C8 H8C 0.9800 .
C8' H8'1 0.9800 .
C8' H8'2 0.9800 .
C8' H8'3 0.9800 .

loop_
_geom_torsion_atom_site_label_1
_geom_torsion_atom_site_label_2
_geom_torsion_atom_site_label_3
_geom_torsion_atom_site_label_4
_geom_torsion
_geom_torsion_site_symmetry_1
_geom_torsion_site_symmetry_4
N2 P1 N1 Al1 107.04(13) . .
C1 P1 N1 Al1 -124.40(12) . .
N2 Al1 N1 P1 -107.93(13) 3_566 .
C7 Al1 N1 P1 134.52(13) . .
C5 Al1 N1 P1 8.89(16) . .
N1 P1 N2 Al1 -23.72(16) . 3_566
C1 P1 N2 Al1 -153.59(12) . 3_566
N2 P1 C1 C3 177.58(14) . .
N1 P1 C1 C3 48.09(18) . .
N2 P1 C1 C2 -63.35(17) . .
N1 P1 C1 C2 167.15(14) . .
N2 P1 C1 C4 56.84(17) . .
N1 P1 C1 C4 -72.65(17) . .
N2 Al1 C5 C6 -62.55(18) 3_566 .
N1 Al1 C5 C6 -177.82(16) . .
C7 Al1 C5 C6 58.10(19) . .
N2 Al1 C7 C8' -157.1(4) 3_566 .
N1 Al1 C7 C8' -40.6(4) . .
C5 Al1 C7 C8' 81.9(4) . .
N2 Al1 C7 C8 170.1(2) 3_566 .
N1 Al1 C7 C8 -73.4(2) . .
C5 Al1 C7 C8 49.1(2) . .
